data_2237702
loop_
_publ_author_name
'Smith, Graham'

_publ_section_title
;
 Tetraaquabis(3,5-dinitrobenzoato-\k<i>O</i>^1^)magnesium tetrahydrate
;
_journal_coeditor_code SJ5305
_journal_issue 4
_journal_name_full 'Acta Crystallographica Section E'
_journal_page_first m215
_journal_paper_doi 10.1107/S160053681300682X
_journal_volume 69
_journal_year 2013
_chemical_formula_iupac '[Mg (C7 H3 N2 O6)2 (H2 O)4], 4H2 O'
_chemical_formula_moiety 'C14 H14 Mg N4 O16, 4(H2 O)'
_chemical_formula_sum 'C14 H22 Mg N4 O20'
_chemical_formula_weight 590.67
_chemical_name_systematic
;
Tetraaquabis(3,5-dinitrobenzoato-\k<i>O</i>^1^)magnesium tetrahydrate
;
_space_group_IT_number 2
_symmetry_cell_setting triclinic
_symmetry_space_group_name_Hall '-P 1'
_symmetry_space_group_name_H-M 'P -1'
_atom_sites_solution_hydrogens geom
_atom_sites_solution_primary direct
_atom_sites_solution_secondary difmap
_audit_creation_method SHELXL-97
_cell_angle_alpha 103.224(4)
_cell_angle_beta 98.569(4)
_cell_angle_gamma 92.181(4)
_cell_formula_units_Z 2
_cell_length_a 7.1748(3)
_cell_length_b 11.7299(6)
_cell_length_c 15.0103(7)
_cell_measurement_reflns_used 4480
_cell_measurement_temperature 200.0(10)
_cell_measurement_theta_max 28.76
_cell_measurement_theta_min 3.27
_cell_volume 1212.62(10)
_computing_cell_refinement 'CrysAlis PRO (Agilent, 2012)'
_computing_data_collection 'CrysAlis PRO (Agilent, 2012)'
_computing_data_reduction 'CrysAlis PRO (Agilent, 2012)'
_computing_molecular_graphics 'PLATON (Spek, 2009)'
_computing_publication_material 'PLATON (Spek, 2009)'
_computing_structure_refinement 'SHELXL97 (Sheldrick, 2008) within WinGX (Farrugia, 2012)'
_computing_structure_solution 'SHELXS97 (Sheldrick, 2008)'
_diffrn_ambient_temperature 200.0(10)
_diffrn_detector_area_resol_mean 16.077
_diffrn_measured_fraction_theta_full 0.998
_diffrn_measured_fraction_theta_max 0.998
_diffrn_measurement_device_type 'Oxford Diffraction Gemini-S CCD-detector'
_diffrn_measurement_method '\w scans'
_diffrn_radiation_monochromator graphite
_diffrn_radiation_source 'Enhance(Mo) X-ray source'
_diffrn_radiation_type MoK\a
_diffrn_radiation_wavelength 0.71073
_diffrn_reflns_av_R_equivalents 0.0270
_diffrn_reflns_av_sigmaI/netI 0.0304
_diffrn_reflns_limit_h_max 8
_diffrn_reflns_limit_h_min -8
_diffrn_reflns_limit_k_max 14
_diffrn_reflns_limit_k_min -14
_diffrn_reflns_limit_l_max 18
_diffrn_reflns_limit_l_min -18
_diffrn_reflns_number 15059
_diffrn_reflns_theta_full 26.00
_diffrn_reflns_theta_max 26.00
_diffrn_reflns_theta_min 3.27
_diffrn_standards_number 0
_exptl_absorpt_coefficient_mu 0.176
_exptl_absorpt_correction_T_max 0.980
_exptl_absorpt_correction_T_min 0.970
_exptl_absorpt_correction_type multi-scan
_exptl_absorpt_process_details '(CrysAlis PRO; Agilent, 2012)'
_exptl_crystal_colour colourless
_exptl_crystal_density_diffrn 1.618
_exptl_crystal_density_method 'not measured'
_exptl_crystal_description plate
_exptl_crystal_F_000 612
_exptl_crystal_size_max 0.32
_exptl_crystal_size_mid 0.22
_exptl_crystal_size_min 0.10
_refine_diff_density_max 0.286
_refine_diff_density_min -0.200
_refine_ls_extinction_method none
_refine_ls_goodness_of_fit_ref 0.944
_refine_ls_hydrogen_treatment constr
_refine_ls_matrix_type full
_refine_ls_number_parameters 352
_refine_ls_number_reflns 4764
_refine_ls_number_restraints 0
_refine_ls_restrained_S_all 0.944
_refine_ls_R_factor_all 0.0475
_refine_ls_R_factor_gt 0.0364
_refine_ls_shift/su_max 0.000
_refine_ls_shift/su_mean 0.000
_refine_ls_structure_factor_coef Fsqd
_refine_ls_weighting_details 'calc w=1/[\s^2^(Fo^2^)+(0.0457P)^2^+0.5437P] where P=(Fo^2^+2Fc^2^)/3'
_refine_ls_weighting_scheme calc
_refine_ls_wR_factor_gt 0.0874
_refine_ls_wR_factor_ref 0.0946
_reflns_number_gt 3969
_reflns_number_total 4764
_reflns_threshold_expression I>2\s(I)
_cod_data_source_file sj5305.cif
_cod_data_source_block I
_cod_database_code 2237702
_cod_database_fobs_code 2237702

loop_
_symmetry_equiv_pos_as_xyz
'x, y, z'
'-x, -y, -z'

loop_
_atom_site_aniso_label
_atom_site_aniso_U_11
_atom_site_aniso_U_22
_atom_site_aniso_U_33
_atom_site_aniso_U_12
_atom_site_aniso_U_13
_atom_site_aniso_U_23
Mg1 0.0281(3) 0.0207(3) 0.0153(3) 0.0025(2) 0.0077(2) 0.0060(2)
O1W 0.0356(7) 0.0391(8) 0.0244(7) 0.0139(6) 0.0088(5) 0.0129(6)
O2W 0.0430(8) 0.0220(6) 0.0251(7) 0.0031(5) 0.0129(6) 0.0089(5)
O3W 0.0328(7) 0.0321(7) 0.0250(7) 0.0092(5) 0.0088(5) 0.0097(6)
O4W 0.0399(7) 0.0237(6) 0.0228(6) 0.0013(5) 0.0099(5) 0.0059(5)
O11A 0.0404(7) 0.0216(6) 0.0179(6) 0.0038(5) 0.0136(5) 0.0056(5)
O11B 0.0415(7) 0.0256(6) 0.0190(6) 0.0001(5) 0.0136(5) 0.0055(5)
O12A 0.0574(9) 0.0193(6) 0.0236(7) 0.0065(6) 0.0152(6) 0.0088(5)
O12B 0.0526(8) 0.0236(7) 0.0247(7) 0.0023(6) 0.0136(6) 0.0078(5)
O31A 0.0372(7) 0.0306(7) 0.0344(8) 0.0046(6) 0.0177(6) 0.0003(6)
O31B 0.0460(8) 0.0303(7) 0.0251(7) 0.0022(6) 0.0021(6) 0.0010(6)
O32A 0.0864(12) 0.0571(10) 0.0185(7) 0.0109(9) 0.0189(7) 0.0099(7)
O32B 0.0645(10) 0.0541(10) 0.0262(8) -0.0070(8) 0.0260(7) 0.0035(7)
O51A 0.0639(10) 0.0333(8) 0.0357(8) -0.0119(7) 0.0008(7) 0.0221(7)
O51B 0.0491(9) 0.0371(8) 0.0434(9) -0.0119(7) 0.0087(7) 0.0187(7)
O52A 0.0676(10) 0.0223(7) 0.0389(8) 0.0090(7) 0.0113(7) 0.0047(6)
O52B 0.0724(11) 0.0252(7) 0.0356(8) 0.0060(7) 0.0147(7) 0.0014(6)
N3A 0.0367(9) 0.0340(9) 0.0208(8) -0.0016(7) 0.0129(7) 0.0034(7)
N3B 0.0321(8) 0.0322(9) 0.0179(7) 0.0062(7) 0.0059(6) 0.0048(7)
N5A 0.0414(9) 0.0209(8) 0.0271(8) -0.0037(7) -0.0023(7) 0.0104(7)
N5B 0.0337(8) 0.0254(8) 0.0264(8) -0.0017(6) -0.0012(7) 0.0090(7)
C1A 0.0215(8) 0.0205(8) 0.0159(8) 0.0001(6) 0.0035(6) 0.0054(7)
C1B 0.0234(8) 0.0258(9) 0.0193(8) 0.0033(7) 0.0076(7) 0.0067(7)
C2A 0.0260(9) 0.0204(8) 0.0188(8) 0.0029(7) 0.0053(7) 0.0051(7)
C2B 0.0267(9) 0.0227(9) 0.0203(9) 0.0021(7) 0.0073(7) 0.0048(7)
C3A 0.0269(9) 0.0278(9) 0.0160(8) 0.0013(7) 0.0077(7) 0.0033(7)
C3B 0.0242(9) 0.0284(9) 0.0160(8) 0.0041(7) 0.0064(7) 0.0042(7)
C4A 0.0298(9) 0.0313(10) 0.0178(8) -0.0032(7) 0.0047(7) 0.0114(7)
C4B 0.0254(9) 0.0307(9) 0.0204(9) 0.0003(7) 0.0069(7) 0.0102(8)
C5A 0.0278(9) 0.0187(8) 0.0214(9) -0.0011(7) 0.0017(7) 0.0067(7)
C5B 0.0237(8) 0.0226(9) 0.0225(9) 0.0005(7) 0.0031(7) 0.0071(7)
C6A 0.0242(8) 0.0216(8) 0.0173(8) 0.0006(7) 0.0051(7) 0.0034(7)
C6B 0.0247(9) 0.0265(9) 0.0167(8) 0.0024(7) 0.0055(7) 0.0034(7)
C11A 0.0265(9) 0.0220(9) 0.0160(8) 0.0018(7) 0.0054(7) 0.0057(7)
C11B 0.0266(9) 0.0254(9) 0.0198(9) 0.0039(7) 0.0072(7) 0.0061(7)
O5W 0.0327(7) 0.0281(7) 0.0284(7) -0.0004(5) 0.0101(5) 0.0053(6)
O6W 0.0316(7) 0.0293(7) 0.0319(7) 0.0014(5) 0.0073(6) 0.0130(6)
O7W 0.0530(9) 0.0423(8) 0.0308(8) 0.0173(7) 0.0087(7) 0.0097(7)
O8W 0.1022(14) 0.0273(8) 0.0264(8) 0.0089(8) 0.0032(8) 0.0064(6)

loop_
_atom_site_type_symbol
_atom_site_label
_atom_site_fract_x
_atom_site_fract_y
_atom_site_fract_z
_atom_site_U_iso_or_equiv
_atom_site_thermal_displace_type
_atom_site_calc_flag
_atom_site_refinement_flags
_atom_site_occupancy
Mg Mg1 0.72688(8) 0.24686(5) 0.49442(4) 0.0206(2) Uani . . 1.000
O O1W 0.45776(18) 0.27809(11) 0.43347(9) 0.0315(4) Uani . . 1.000
O O2W 0.80173(18) 0.42361(10) 0.55275(8) 0.0287(4) Uani . . 1.000
O O3W 0.99516(17) 0.20820(11) 0.55261(9) 0.0289(4) Uani . . 1.000
O O4W 0.65142(18) 0.06937(10) 0.43663(8) 0.0283(4) Uani . . 1.000
O O11A 0.62746(18) 0.23370(10) 0.61171(8) 0.0255(4) Uani . . 1.000
O O11B 0.83217(18) 0.26394(10) 0.37996(8) 0.0278(4) Uani . . 1.000
O O12A 0.5701(2) 0.41362(10) 0.68573(9) 0.0318(4) Uani . . 1.000
O O12B 0.8071(2) 0.08551(11) 0.28425(9) 0.0325(4) Uani . . 1.000
O O31A 0.31477(19) 0.44416(11) 0.97944(9) 0.0340(4) Uani . . 1.000
O O31B 0.8787(2) 0.06471(11) -0.04095(9) 0.0351(4) Uani . . 1.000
O O32A 0.4359(3) 0.33267(14) 1.06560(10) 0.0526(6) Uani . . 1.000
O O32B 1.0519(2) 0.20264(14) -0.06886(10) 0.0476(5) Uani . . 1.000
O O51A 0.5101(2) -0.07040(12) 0.88966(10) 0.0432(5) Uani . . 1.000
O O51B 1.0734(2) 0.59134(12) 0.13968(10) 0.0420(5) Uani . . 1.000
O O52A 0.6406(2) -0.08279(12) 0.76731(10) 0.0429(5) Uani . . 1.000
O O52B 0.9300(2) 0.60972(12) 0.25868(10) 0.0447(5) Uani . . 1.000
N N3A 0.3977(2) 0.35844(14) 0.99081(10) 0.0303(5) Uani . . 1.000
N N3B 0.9615(2) 0.16217(13) -0.01841(10) 0.0273(5) Uani . . 1.000
N N5A 0.5629(2) -0.02866(13) 0.82933(11) 0.0300(5) Uani . . 1.000
N N5B 0.9901(2) 0.55022(13) 0.19201(11) 0.0288(5) Uani . . 1.000
C C1A 0.5416(2) 0.25645(14) 0.75959(11) 0.0191(5) Uani . . 1.000
C C1B 0.8897(2) 0.25074(15) 0.22763(11) 0.0221(5) Uani . . 1.000
C C2A 0.4858(2) 0.32878(14) 0.83639(11) 0.0215(5) Uani . . 1.000
C C2B 0.9050(2) 0.18121(15) 0.14109(11) 0.0229(5) Uani . . 1.000
C C3A 0.4564(2) 0.28082(15) 0.90967(11) 0.0235(5) Uani . . 1.000
C C3B 0.9496(2) 0.23575(15) 0.07369(11) 0.0227(5) Uani . . 1.000
C C4A 0.4796(2) 0.16471(15) 0.91068(12) 0.0255(5) Uani . . 1.000
C C4B 0.9805(2) 0.35601(15) 0.08781(12) 0.0245(5) Uani . . 1.000
C C5A 0.5332(2) 0.09582(14) 0.83218(12) 0.0226(5) Uani . . 1.000
C C5B 0.9603(2) 0.42181(15) 0.17419(12) 0.0228(5) Uani . . 1.000
C C6A 0.5640(2) 0.13877(14) 0.75691(11) 0.0211(5) Uani . . 1.000
C C6B 0.9152(2) 0.37241(15) 0.24432(11) 0.0227(5) Uani . . 1.000
C C11A 0.5832(2) 0.30567(14) 0.67950(11) 0.0211(5) Uani . . 1.000
C C11B 0.8402(2) 0.19519(15) 0.30354(12) 0.0234(5) Uani . . 1.000
O O5W 0.21801(18) 0.07011(11) 0.44221(9) 0.0295(4) Uani . . 1.000
O O6W 0.75569(18) 0.58555(11) 0.44724(9) 0.0298(4) Uani . . 1.000
O O7W 1.0086(2) 0.11013(12) 0.70823(9) 0.0413(5) Uani . . 1.000
O O8W 0.4051(3) 0.34282(12) 0.27062(10) 0.0526(6) Uani . . 1.000
H H2A 0.46860 0.40750 0.83860 0.0260 Uiso calc R 1.000
H H2B 0.88570 0.09990 0.12880 0.0270 Uiso calc R 1.000
H H4A 0.46040 0.13470 0.96110 0.0310 Uiso calc R 1.000
H H4B 1.01310 0.39060 0.04180 0.0290 Uiso calc R 1.000
H H6A 0.59920 0.08960 0.70520 0.0250 Uiso calc R 1.000
H H6B 0.90230 0.41970 0.30160 0.0270 Uiso calc R 1.000
H H11W 0.43930 0.30080 0.37910 0.0470 Uiso . R 1.000
H H12W 0.37960 0.31880 0.46530 0.0470 Uiso . R 1.000
H H21W 0.73890 0.44440 0.58890 0.0430 Uiso . R 1.000
H H22W 0.79040 0.47460 0.51890 0.0430 Uiso . R 1.000
H H31W 1.01100 0.18470 0.59930 0.0430 Uiso . R 1.000
H H32W 1.05640 0.16380 0.51110 0.0430 Uiso . R 1.000
H H41W 0.69830 0.04970 0.39120 0.0420 Uiso . R 1.000
H H42W 0.68820 0.02370 0.46960 0.0420 Uiso . R 1.000
H H51W 0.16520 0.02280 0.39150 0.0440 Uiso . R 1.000
H H52W 0.30810 0.11320 0.43140 0.0440 Uiso . R 1.000
H H61W 0.66770 0.57420 0.39940 0.0450 Uiso . R 1.000
H H62W 0.84670 0.63140 0.44130 0.0450 Uiso . R 1.000
H H71W 1.07840 0.05610 0.72630 0.0620 Uiso . R 1.000
H H72W 1.00000 0.16100 0.75820 0.0620 Uiso . R 1.000
H H81W 0.42210 0.41470 0.26020 0.0790 Uiso . R 1.000
H H82W 0.40670 0.28650 0.22020 0.0790 Uiso . R 1.000

loop_
_atom_type_symbol
_atom_type_description
_atom_type_scat_dispersion_real
_atom_type_scat_dispersion_imag
_atom_type_scat_source
C C 0.0033 0.0016 'International Tables Vol C Tables 4.2.6.8 and 6.1.1.4'
H H 0.0000 0.0000 'International Tables Vol C Tables 4.2.6.8 and 6.1.1.4'
N N 0.0061 0.0033 'International Tables Vol C Tables 4.2.6.8 and 6.1.1.4'
O O 0.0106 0.0060 'International Tables Vol C Tables 4.2.6.8 and 6.1.1.4'
Mg Mg 0.0486 0.0363 'International Tables Vol C Tables 4.2.6.8 and 6.1.1.4'

loop_
_geom_angle_atom_site_label_1
_geom_angle_atom_site_label_2
_geom_angle_atom_site_label_3
_geom_angle
_geom_angle_publ_flag
O1W Mg1 O2W 93.28(6) no
O1W Mg1 O3W 177.64(6) no
O1W Mg1 O4W 86.78(6) no
O1W Mg1 O11A 90.83(6) no
O1W Mg1 O11B 90.20(6) no
O2W Mg1 O3W 89.06(6) no
O2W Mg1 O4W 179.66(6) no
O2W Mg1 O11A 89.38(5) no
O2W Mg1 O11B 89.09(5) no
O3W Mg1 O4W 90.88(6) no
O3W Mg1 O11A 89.53(6) no
O3W Mg1 O11B 89.50(6) no
O4W Mg1 O11A 90.29(5) no
O4W Mg1 O11B 91.24(5) no
O11A Mg1 O11B 178.20(6) no
Mg1 O11A C11A 134.86(11) no
Mg1 O11B C11B 133.81(12) no
H11W O1W H12W 103.00 no
Mg1 O1W H11W 121.00 no
Mg1 O1W H12W 122.00 no
Mg1 O2W H22W 121.00 no
H21W O2W H22W 104.00 no
Mg1 O2W H21W 108.00 no
Mg1 O3W H31W 122.00 no
Mg1 O3W H32W 113.00 no
H31W O3W H32W 108.00 no
Mg1 O4W H41W 109.00 no
Mg1 O4W H42W 116.00 no
H41W O4W H42W 105.00 no
H51W O5W H52W 110.00 no
H61W O6W H62W 110.00 no
H71W O7W H72W 105.00 no
H81W O8W H82W 112.00 no
O32A N3A C3A 117.58(16) no
O31A N3A O32A 124.23(16) no
O31A N3A C3A 118.19(14) no
O31B N3B C3B 118.03(14) no
O32B N3B C3B 118.34(15) no
O31B N3B O32B 123.62(15) no
O51A N5A C5A 117.93(15) no
O52A N5A C5A 117.70(15) no
O51A N5A O52A 124.36(16) no
O52B N5B C5B 117.88(15) no
O51B N5B C5B 118.14(15) no
O51B N5B O52B 123.98(16) no
C6A C1A C11A 119.51(14) no
C2A C1A C6A 120.12(15) no
C2A C1A C11A 120.35(15) no
C2B C1B C11B 120.41(16) no
C6B C1B C11B 119.53(14) no
C2B C1B C6B 120.04(15) no
C1A C2A C3A 118.30(15) no
C1B C2B C3B 118.44(16) no
N3A C3A C4A 118.58(15) no
N3A C3A C2A 117.81(15) no
C2A C3A C4A 123.62(15) no
N3B C3B C2B 118.31(15) no
N3B C3B C4B 118.16(15) no
C2B C3B C4B 123.52(15) no
C3A C4A C5A 115.94(16) no
C3B C4B C5B 116.09(16) no
C4A C5A C6A 122.98(16) no
N5A C5A C4A 118.66(15) no
N5A C5A C6A 118.35(15) no
N5B C5B C6B 118.97(15) no
C4B C5B C6B 123.07(17) no
N5B C5B C4B 117.96(15) no
C1A C6A C5A 119.03(15) no
C1B C6B C5B 118.81(15) no
O11A C11A O12A 125.65(15) no
O11A C11A C1A 116.26(15) no
O12A C11A C1A 118.09(14) no
O12B C11B C1B 117.76(15) no
O11B C11B O12B 125.84(16) no
O11B C11B C1B 116.38(15) no
C3A C2A H2A 121.00 no
C1A C2A H2A 121.00 no
C3B C2B H2B 121.00 no
C1B C2B H2B 121.00 no
C3A C4A H4A 122.00 no
C5A C4A H4A 122.00 no
C3B C4B H4B 122.00 no
C5B C4B H4B 122.00 no
C5A C6A H6A 120.00 no
C1A C6A H6A 120.00 no
C1B C6B H6B 121.00 no
C5B C6B H6B 121.00 no

loop_
_geom_bond_atom_site_label_1
_geom_bond_atom_site_label_2
_geom_bond_distance
_geom_bond_publ_flag
Mg1 O1W 2.0929(14) yes
Mg1 O2W 2.0732(13) yes
Mg1 O3W 2.1024(14) yes
Mg1 O4W 2.0804(13) yes
Mg1 O11A 2.0304(13) yes
Mg1 O11B 2.0237(13) yes
O11A C11A 1.254(2) no
O11B C11B 1.253(2) no
O12A C11A 1.256(2) no
O12B C11B 1.258(2) no
O31A N3A 1.220(2) no
O31B N3B 1.219(2) no
O32A N3A 1.223(2) no
O32B N3B 1.228(2) no
O51A N5A 1.222(2) no
O51B N5B 1.224(2) no
O52A N5A 1.221(2) no
O52B N5B 1.227(2) no
O1W H11W 0.9100 no
O1W H12W 0.8800 no
O2W H21W 0.7600 no
O2W H22W 0.8700 no
O3W H32W 0.9000 no
O3W H31W 0.8000 no
O4W H41W 0.8000 no
O4W H42W 0.8300 no
O5W H51W 0.8600 no
O5W H52W 0.8600 no
O6W H61W 0.8600 no
O6W H62W 0.8600 no
O7W H72W 0.8600 no
O7W H71W 0.8900 no
O8W H81W 0.9000 no
O8W H82W 0.8900 no
N3A C3A 1.471(2) no
N3B C3B 1.469(2) no
N5A C5A 1.476(2) no
N5B C5B 1.470(2) no
C1A C2A 1.387(2) no
C1A C6A 1.388(2) no
C1A C11A 1.510(2) no
C1B C6B 1.391(3) no
C1B C11B 1.514(2) no
C1B C2B 1.389(2) no
C2A C3A 1.384(2) no
C2B C3B 1.383(2) no
C3A C4A 1.382(3) no
C3B C4B 1.382(3) no
C4A C5A 1.383(2) no
C4B C5B 1.380(2) no
C5A C6A 1.380(2) no
C5B C6B 1.384(2) no
C2A H2A 0.9300 no
C2B H2B 0.9300 no
C4A H4A 0.9300 no
C4B H4B 0.9300 no
C6A H6A 0.9300 no
C6B H6B 0.9300 no

loop_
_geom_contact_atom_site_label_1
_geom_contact_atom_site_label_2
_geom_contact_distance
_geom_contact_site_symmetry_2
_geom_contact_publ_flag
Mg1 H52W 3.2400 . no
Mg1 H62W 3.2400 2_766 no
O1W O2W 3.0289(18) . no
O1W O4W 2.8669(18) . no
O1W O5W 2.9702(19) . no
O1W O8W 2.700(2) . no
O1W O11A 2.9371(18) . no
O1W O11B 2.9163(18) . no
O1W O6W 2.7934(19) 2_666 no
O2W O12A 2.8001(18) . no
O2W O1W 3.0289(18) . no
O2W O3W 2.9285(18) . no
O2W O6W 2.7375(18) . no
O2W O11A 2.8859(17) . no
O2W O11B 2.8740(17) . no
O2W C11A 3.150(2) . no
O2W O6W 3.1813(19) 2_766 no
O3W O11A 2.9108(18) . no
O3W O6W 2.9522(19) 2_766 no
O3W O2W 2.9285(18) . no
O3W O4W 2.9804(18) . no
O3W O5W 2.7722(18) 1_655 no
O3W O7W 2.8213(19) . no
O3W O52B 3.093(2) 2_766 no
O3W O11B 2.9054(18) . no
O4W O12B 2.7310(18) . no
O4W O5W 3.1235(19) . no
O4W C11B 3.163(2) . no
O4W O1W 2.8669(18) . no
O4W O3W 2.9804(18) . no
O4W O5W 2.7986(18) 2_656 no
O4W O11A 2.9144(17) . no
O4W O11B 2.9336(17) . no
O5W O1W 2.9702(19) . no
O5W O4W 3.1235(19) . no
O5W O7W 2.9449(19) 2_656 no
O5W O4W 2.7986(18) 2_656 no
O5W O3W 2.7722(18) 1_455 no
O6W O12A 2.8404(19) 2_666 no
O6W O2W 3.1813(19) 2_766 no
O6W O3W 2.9522(19) 2_766 no
O6W O2W 2.7375(18) . no
O6W C11A 3.336(2) 2_666 no
O6W O1W 2.7934(19) 2_666 no
O7W O52B 3.212(2) 2_766 no
O7W C6A 3.389(2) . no
O7W O5W 2.9449(19) 2_656 no
O7W O3W 2.8213(19) . no
O7W O12B 2.708(2) 2_756 no
O7W O32B 3.236(2) 1_556 no
O8W O12A 2.7737(19) 2_666 no
O8W O52A 2.968(2) 2_656 no
O8W O32A 3.094(2) 1_554 no
O8W O1W 2.700(2) . no
O11A O1W 2.9371(18) . no
O11A O3W 2.9108(18) . no
O11A O4W 2.9144(17) . no
O11A O2W 2.8859(17) . no
O11B O3W 2.9054(18) . no
O11B O2W 2.8740(17) . no
O11B O4W 2.9336(17) . no
O11B O1W 2.9163(18) . no
O12A O6W 2.8404(19) 2_666 no
O12A O2W 2.8001(18) . no
O12A O8W 2.7737(19) 2_666 no
O12B N5A 2.897(2) 2_656 no
O12B O51A 3.164(2) 2_656 no
O12B C5A 3.189(2) 2_656 no
O12B O7W 2.708(2) 2_756 no
O12B O52A 3.187(2) 2_656 no
O12B O4W 2.7310(18) . no
O31A N3A 2.951(2) 2_667 no
O31A O32B 3.218(2) 1_456 no
O31A C4B 3.348(2) 1_456 no
O31A O31A 2.8352(19) 2_667 no
O31A N5B 3.134(2) 2_666 no
O31A O51B 3.036(2) 2_666 no
O31B O31B 2.6950(19) 2_755 no
O31B C5A 2.981(2) 1_554 no
O31B O51A 2.949(2) 1_554 no
O31B N5A 2.765(2) 1_554 no
O31B O52A 3.198(2) 1_554 no
O31B N3B 3.194(2) 2_755 no
O31B C4A 3.183(2) 1_554 no
O32A C4B 3.349(3) 1_456 no
O32A O8W 3.094(2) 1_556 no
O32B O51B 2.972(2) 2_765 no
O32B N3A 2.923(2) 1_654 no
O32B O7W 3.236(2) 1_554 no
O32B O31A 3.218(2) 1_654 no
O32B C4A 3.167(2) 1_654 no
O32B C3A 3.095(2) 1_654 no
O51A O12B 3.164(2) 2_656 no
O51A C2B 3.130(2) 2_656 no
O51A C4A 3.416(2) 2_657 no
O51A O31B 2.949(2) 1_556 no
O51B O31A 3.036(2) 2_666 no
O51B O32B 2.972(2) 2_765 no
O51B C11A 3.343(2) 2_766 no
O51B C2A 3.208(2) 2_766 no
O51B C1A 3.201(2) 2_766 no
O52A O8W 2.968(2) 2_656 no
O52A O12B 3.187(2) 2_656 no
O52A O31B 3.198(2) 1_556 no
O52B C2A 3.290(2) 2_666 no
O52B O3W 3.093(2) 2_766 no
O52B O7W 3.212(2) 2_766 no
O1W H52W 2.1700 . no
O2W H62W 2.6200 2_766 no
O3W H62W 2.1400 2_766 no
O4W H6A 2.8300 2_656 no
O4W H52W 2.5300 . no
O5W H42W 1.9700 2_656 no
O5W H32W 1.8900 1_455 no
O6W H12W 1.9300 2_666 no
O6W H22W 1.8700 . no
O7W H31W 2.0200 . no
O7W H51W 2.1100 2_656 no
O8W H11W 1.7900 . no
O11A H21W 2.6800 . no
O11A H31W 2.8600 . no
O11A H6A 2.4500 . no
O11B H41W 2.7100 . no
O11B H22W 2.9000 . no
O11B H32W 2.8500 . no
O11B H6B 2.4600 . no
O11B H11W 2.8700 . no
O12A H21W 2.1100 . no
O12A H61W 2.0000 2_666 no
O12A H2A 2.5200 . no
O12A H81W 1.9900 2_666 no
O12B H2B 2.5200 . no
O12B H41W 2.0000 . no
O12B H71W 1.8700 2_756 no
O31A H4B 2.5900 1_456 no
O31A H2A 2.4900 . no
O31B H2B 2.4800 . no
O31B H2B 2.8400 2_755 no
O32A H81W 2.8800 1_556 no
O32A H4A 2.5200 . no
O32A H82W 2.5400 1_556 no
O32B H4B 2.4900 . no
O32B H72W 2.5000 1_554 no
O51A H82W 2.8300 2_656 no
O51A H4A 2.5100 2_657 no
O51A H2B 2.8100 2_656 no
O51A H4A 2.4600 . no
O51B H4B 2.4600 . no
O51B H4B 2.7600 2_765 no
O52A H82W 2.4500 2_656 no
O52A H6A 2.4200 . no
O52B H62W 2.8500 . no
O52B H6B 2.4700 . no
O52B H31W 2.8000 2_766 no
O52B H72W 2.7900 2_766 no
N3A O31A 2.951(2) 2_667 no
N3A O32B 2.923(2) 1_456 no
N3B O31B 3.194(2) 2_755 no
N5A O12B 2.897(2) 2_656 no
N5A O31B 2.765(2) 1_556 no
N5B O31A 3.134(2) 2_666 no
C1A O51B 3.201(2) 2_766 no
C2A O52B 3.290(2) 2_666 no
C2A O51B 3.208(2) 2_766 no
C2B O51A 3.130(2) 2_656 no
C3A O32B 3.095(2) 1_456 no
C4A O32B 3.167(2) 1_456 no
C4A O51A 3.416(2) 2_657 no
C4A O31B 3.183(2) 1_556 no
C4B O32A 3.349(3) 1_654 no
C4B O31A 3.348(2) 1_654 no
C5A O12B 3.189(2) 2_656 no
C5A O31B 2.981(2) 1_556 no
C6A O7W 3.389(2) . no
C11A O6W 3.336(2) 2_666 no
C11A O51B 3.343(2) 2_766 no
C6A H41W 3.0900 2_656 no
C11A H61W 2.6400 2_666 no
C11A H21W 2.6600 . no
C11B H41W 2.6400 . no
C11B H71W 2.9700 2_756 no
H2A O31A 2.4900 . no
H2A O12A 2.5200 . no
H2B O51A 2.8100 2_656 no
H2B O12B 2.5200 . no
H2B O31B 2.4800 . no
H2B O31B 2.8400 2_755 no
H4A O51A 2.5100 2_657 no
H4A O32A 2.5200 . no
H4A O51A 2.4600 . no
H4B O31A 2.5900 1_654 no
H4B O51B 2.7600 2_765 no
H4B O32B 2.4900 . no
H4B O51B 2.4600 . no
H6A O52A 2.4200 . no
H6A H51W 2.5900 2_656 no
H6A O11A 2.4500 . no
H6A O4W 2.8300 2_656 no
H6B O52B 2.4700 . no
H6B O11B 2.4600 . no
H11W O8W 1.7900 . no
H11W H82W 2.3300 . no
H11W H81W 2.4500 . no
H12W H52W 2.3700 . no
H12W H62W 2.3100 2_666 no
H12W O6W 1.9300 2_666 no
H12W H61W 2.2100 2_666 no
H21W O12A 2.1100 . no
H21W C11A 2.6600 . no
H22W H61W 2.4300 . no
H22W H62W 2.4400 . no
H22W O6W 1.8700 . no
H31W O52B 2.8000 2_766 no
H31W H72W 2.4800 . no
H31W O7W 2.0200 . no
H31W H62W 2.5900 2_766 no
H32W H52W 2.3300 1_655 no
H32W H51W 2.3900 1_655 no
H32W H62W 2.3900 2_766 no
H32W O5W 1.8900 1_655 no
H41W O12B 2.0000 . no
H41W C11B 2.6400 . no
H41W C6A 3.0900 2_656 no
H42W H52W 2.4200 2_656 no
H42W O5W 1.9700 2_656 no
H42W H51W 2.3800 2_656 no
H51W H42W 2.3800 2_656 no
H51W O7W 2.1100 2_656 no
H51W H71W 2.2900 2_656 no
H51W H6A 2.5900 2_656 no
H51W H32W 2.3900 1_455 no
H52W H12W 2.3700 . no
H52W Mg1 3.2400 . no
H52W O1W 2.1700 . no
H52W H32W 2.3300 1_455 no
H52W H42W 2.4200 2_656 no
H52W O4W 2.5300 . no
H61W O12A 2.0000 2_666 no
H61W C11A 2.6400 2_666 no
H61W H12W 2.2100 2_666 no
H61W H22W 2.4300 . no
H62W H31W 2.5900 2_766 no
H62W H22W 2.4400 . no
H62W O52B 2.8500 . no
H62W Mg1 3.2400 2_766 no
H62W O2W 2.6200 2_766 no
H62W O3W 2.1400 2_766 no
H62W H12W 2.3100 2_666 no
H62W H32W 2.3900 2_766 no
H71W O12B 1.8700 2_756 no
H71W C11B 2.9700 2_756 no
H71W H51W 2.2900 2_656 no
H72W H31W 2.4800 . no
H72W O52B 2.7900 2_766 no
H72W O32B 2.5000 1_556 no
H81W O32A 2.8800 1_554 no
H81W H11W 2.4500 . no
H81W O12A 1.9900 2_666 no
H82W O32A 2.5400 1_554 no
H82W H11W 2.3300 . no
H82W O51A 2.8300 2_656 no
H82W O52A 2.4500 2_656 no

loop_
_geom_hbond_atom_site_label_D
_geom_hbond_atom_site_label_H
_geom_hbond_atom_site_label_A
_geom_hbond_site_symmetry_A
_geom_hbond_distance_DH
_geom_hbond_distance_HA
_geom_hbond_distance_DA
_geom_hbond_angle_DHA
_geom_hbond_publ_flag
O1W H11W O8W . 0.91 1.79 2.700(2) 179 yes
O1W H12W O6W 2_666 0.88 1.93 2.7934(19) 170 yes
O2W H21W O12A . 0.76 2.11 2.8001(18) 152 yes
O2W H22W O6W . 0.87 1.87 2.7375(18) 178 yes
O3W H31W O7W . 0.80 2.02 2.8213(19) 170 yes
O3W H32W O5W 1_655 0.90 1.89 2.7722(18) 170 yes
O4W H41W O12B . 0.80 2.00 2.7310(18) 151 yes
O4W H42W O5W 2_656 0.83 1.97 2.7986(18) 174 yes
O5W H51W O7W 2_656 0.86 2.11 2.9449(19) 164 yes
O5W H52W O1W . 0.86 2.17 2.9702(19) 155 yes
O5W H52W O4W . 0.86 2.53 3.1235(19) 127 no
O6W H61W O12A 2_666 0.86 2.00 2.8404(19) 163 yes
O6W H62W O3W 2_766 0.86 2.14 2.9522(19) 159 yes
O7W H71W O12B 2_756 0.89 1.87 2.708(2) 158 yes
O7W H72W O32B 1_556 0.86 2.50 3.236(2) 145 yes
O8W H81W O12A 2_666 0.90 1.99 2.7737(19) 145 yes
O8W H82W O32A 1_554 0.89 2.54 3.094(2) 122 no
O8W H82W O52A 2_656 0.89 2.45 2.968(2) 117 no
C4A H4A O51A 2_657 0.93 2.51 3.416(2) 166 no
C4B H4B O31A 1_654 0.93 2.59 3.348(2) 139 no

loop_
_geom_torsion_atom_site_label_1
_geom_torsion_atom_site_label_2
_geom_torsion_atom_site_label_3
_geom_torsion_atom_site_label_4
_geom_torsion
_geom_torsion_publ_flag
O1W Mg1 O11A C11A -76.77(16) no
O2W Mg1 O11A C11A 16.50(16) no
O3W Mg1 O11A C11A 105.57(16) no
O4W Mg1 O11A C11A -163.55(16) no
O1W Mg1 O11B C11B -84.11(16) no
O2W Mg1 O11B C11B -177.38(16) no
O3W Mg1 O11B C11B 93.55(16) no
O4W Mg1 O11B C11B 2.68(16) no
Mg1 O11A C11A O12A 9.1(3) no
Mg1 O11A C11A C1A -171.22(11) no
Mg1 O11B C11B O12B -12.6(3) no
Mg1 O11B C11B C1B 165.81(11) no
O31A N3A C3A C4A -154.62(15) no
O32A N3A C3A C4A 25.5(2) no
O31A N3A C3A C2A 25.5(2) no
O32A N3A C3A C2A -154.31(17) no
O31B N3B C3B C2B 21.9(2) no
O32B N3B C3B C2B -159.03(15) no
O32B N3B C3B C4B 22.0(2) no
O31B N3B C3B C4B -156.99(15) no
O52A N5A C5A C6A 11.0(2) no
O51A N5A C5A C6A -169.81(15) no
O52A N5A C5A C4A -167.74(15) no
O51A N5A C5A C4A 11.5(2) no
O52B N5B C5B C6B -17.5(2) no
O51B N5B C5B C6B 162.42(15) no
O51B N5B C5B C4B -17.0(2) no
O52B N5B C5B C4B 163.06(15) no
C6A C1A C11A O12A -176.77(15) no
C2A C1A C11A O11A -178.01(14) no
C11A C1A C6A C5A 177.32(14) no
C6A C1A C11A O11A 3.6(2) no
C2A C1A C11A O12A 1.7(2) no
C2A C1A C6A C5A -1.1(2) no
C11A C1A C2A C3A -177.50(14) no
C6A C1A C2A C3A 0.9(2) no
C2B C1B C6B C5B -1.6(2) no
C6B C1B C2B C3B 1.3(2) no
C11B C1B C2B C3B 179.69(14) no
C6B C1B C11B O11B -2.7(2) no
C2B C1B C11B O12B -2.6(2) no
C11B C1B C6B C5B -179.97(13) no
C6B C1B C11B O12B 175.83(15) no
C2B C1B C11B O11B 178.90(14) no
C1A C2A C3A N3A 179.86(14) no
C1A C2A C3A C4A 0.0(2) no
C1B C2B C3B N3B -178.65(13) no
C1B C2B C3B C4B 0.2(2) no
C2A C3A C4A C5A -0.7(2) no
N3A C3A C4A C5A 179.43(14) no
N3B C3B C4B C5B 177.46(13) no
C2B C3B C4B C5B -1.4(2) no
C3A C4A C5A C6A 0.5(2) no
C3A C4A C5A N5A 179.18(14) no
C3B C4B C5B N5B -179.44(13) no
C3B C4B C5B C6B 1.1(2) no
N5A C5A C6A C1A -178.28(14) no
C4A C5A C6A C1A 0.4(2) no
N5B C5B C6B C1B -179.11(14) no
C4B C5B C6B C1B 0.3(2) no
